data_4072632
loop_
_publ_author_name
'de Fr\'emont, Pierre'
'Singh, Rohit'
'Stevens, Edwin D.'
'Petersen, Jeffrey L.'
'Nolan, Steven P.'

_publ_section_title
;
 Synthesis, Characterization and Reactivity ofN-Heterocyclic Carbene
 Gold(III) Complexes
;
_journal_issue 6
_journal_name_full Organometallics
_journal_page_first 1376
_journal_paper_doi 10.1021/om060887t
_journal_volume 26
_journal_year 2007
_chemical_formula_sum 'C11 H20 Au Br3 N2'
_chemical_formula_weight 616.99
_chemical_name_systematic
; 
 ? 
;
_space_group_IT_number 14
_symmetry_cell_setting monoclinic
_symmetry_space_group_name_Hall '-P 2ybc'
_symmetry_space_group_name_H-M 'P 1 21/c 1'
_atom_sites_solution_hydrogens geom
_atom_sites_solution_primary direct
_atom_sites_solution_secondary difmap
_audit_creation_method SHELXL-97
_cell_angle_alpha 90.00
_cell_angle_beta 96.7460(10)
_cell_angle_gamma 90.00
_cell_formula_units_Z 4
_cell_length_a 9.2947(5)
_cell_length_b 15.3944(8)
_cell_length_c 12.1528(7)
_cell_measurement_reflns_used 14746
_cell_measurement_temperature 571(2)
_cell_measurement_theta_max 26.423
_cell_measurement_theta_min 2.205
_cell_volume 1726.86(16)
_computing_cell_refinement 'Bruker SMART'
_computing_data_collection 'Bruker SMART'
_computing_data_reduction 'Bruker SAINT'
_computing_molecular_graphics 'Bruker SHELXTL'
_computing_publication_material 'Bruker SHELXTL'
_computing_structure_refinement 'SHELXL-97 (Sheldrick, 1997)'
_computing_structure_solution 'SHELXS-97 (Sheldrick, 1990)'
_diffrn_ambient_temperature 571(2)
_diffrn_measured_fraction_theta_full 0.998
_diffrn_measured_fraction_theta_max 0.998
_diffrn_measurement_device_type 'CCD area detector'
_diffrn_measurement_method 'phi and omega scans'
_diffrn_radiation_monochromator graphite
_diffrn_radiation_source 'fine-focus sealed tube'
_diffrn_radiation_type MoK\a
_diffrn_radiation_wavelength 0.71073
_diffrn_reflns_av_R_equivalents 0.0418
_diffrn_reflns_av_sigmaI/netI 0.0269
_diffrn_reflns_limit_h_max 11
_diffrn_reflns_limit_h_min -11
_diffrn_reflns_limit_k_max 19
_diffrn_reflns_limit_k_min -19
_diffrn_reflns_limit_l_max 15
_diffrn_reflns_limit_l_min -15
_diffrn_reflns_number 21428
_diffrn_reflns_theta_full 26.47
_diffrn_reflns_theta_max 26.47
_diffrn_reflns_theta_min 2.14
_exptl_absorpt_coefficient_mu 15.445
_exptl_absorpt_correction_T_max 0.912515
_exptl_absorpt_correction_T_min 0.583400
_exptl_absorpt_correction_type empirical
_exptl_crystal_colour orange
_exptl_crystal_density_diffrn 2.373
_exptl_crystal_density_method 'not measured'
_exptl_crystal_description plate
_exptl_crystal_F_000 1136
_exptl_crystal_size_max 0.40
_exptl_crystal_size_mid 0.40
_exptl_crystal_size_min 0.30
_refine_diff_density_max 1.127
_refine_diff_density_min -0.907
_refine_diff_density_rms 0.105
_refine_ls_extinction_coef 0.00120(7)
_refine_ls_extinction_expression Fc^*^=kFc[1+0.001xFc^2^\l^3^/sin(2\q)]^-1/4^
_refine_ls_extinction_method SHELXL
_refine_ls_goodness_of_fit_ref 1.026
_refine_ls_hydrogen_treatment mixed
_refine_ls_matrix_type full
_refine_ls_number_parameters 235
_refine_ls_number_reflns 3569
_refine_ls_number_restraints 491
_refine_ls_restrained_S_all 0.967
_refine_ls_R_factor_all 0.0331
_refine_ls_R_factor_gt 0.0259
_refine_ls_shift/su_max 0.004
_refine_ls_shift/su_mean 0.001
_refine_ls_structure_factor_coef Fsqd
_refine_ls_weighting_details 'calc w=1/[\s^2^(Fo^2^)+(0.0138P)^2^+6.3409P] where P=(Fo^2^+2Fc^2^)/3'
_refine_ls_weighting_scheme calc
_refine_ls_wR_factor_gt 0.0548
_refine_ls_wR_factor_ref 0.0575
_reflns_number_gt 3107
_reflns_number_total 3569
_reflns_threshold_expression >2sigma(I)
_cod_data_source_file om060887tsi20060923_010644.cif
_cod_data_source_block nol326m
_cod_depositor_comments
;
The following automatic conversions were performed:

'_symmetry_cell_setting' value 'Monoclinic' changed to 'monoclinic'
according to /home/saulius/struct/CIF-dictionaries/cif_core.dic
dictionary named 'cif_core.dic' version 2.4.1 from 2010-06-29.

Automatic conversion script
Id: cif_fix_values 1715 2011-07-08 13:25:40Z adriana 
;
_cod_original_sg_symbol_H-M P2(1)/c
_cod_database_code 4072632

loop_
_symmetry_equiv_pos_as_xyz
'x, y, z'
'-x, y+1/2, -z+1/2'
'-x, -y, -z'
'x, -y-1/2, z-1/2'

loop_
_atom_site_label
_atom_site_type_symbol
_atom_site_fract_x
_atom_site_fract_y
_atom_site_fract_z
_atom_site_U_iso_or_equiv
_atom_site_adp_type
_atom_site_occupancy
_atom_site_symmetry_multiplicity
_atom_site_calc_flag
_atom_site_refinement_flags
Au1 Au 0.777501(19) 0.987117(11) 0.220954(16) 0.03777(7) Uani 1 1 d U
Br1 Br 0.64388(6) 0.85982(4) 0.27233(6) 0.06302(18) Uani 1 1 d U
C1 C 0.6887(6) 1.1673(3) 0.0392(5) 0.0514(12) Uani 1 1 d DU
N1 N 0.8294(4) 1.1585(3) 0.1135(4) 0.0454(10) Uani 1 1 d DU
Br2 Br 0.68948(7) 1.07119(5) 0.36785(6) 0.07027(19) Uani 1 1 d U
C2 C 0.5902(8) 1.0919(6) 0.0433(9) 0.106(3) Uani 1 1 d DU
H2A H 0.641(4) 1.0427(18) 0.017(5) 0.17(5) Uiso 1 1 d D
H2B H 0.503(3) 1.106(3) -0.005(4) 0.13(3) Uiso 1 1 d D
H2C H 0.574(5) 1.086(3) 0.120(2) 0.10(3) Uiso 1 1 d D
N2 N 1.0182(4) 1.1193(3) 0.2267(4) 0.0459(10) Uani 1 1 d DU
Br3 Br 0.86893(7) 0.90820(4) 0.07148(5) 0.06298(17) Uani 1 1 d U
C3 C 0.6168(9) 1.2499(6) 0.0715(8) 0.093(3) Uani 1 1 d DU
H3A H 0.528(4) 1.253(3) 0.021(3) 0.11(3) Uiso 1 1 d D
H3B H 0.684(4) 1.2958(17) 0.060(5) 0.14(4) Uiso 1 1 d D
H3C H 0.601(6) 1.242(3) 0.148(2) 0.12(4) Uiso 1 1 d D
C4 C 0.7283(9) 1.1785(7) -0.0787(6) 0.088(2) Uani 1 1 d DU
H4A H 0.776(6) 1.125(2) -0.093(3) 0.15(4) Uiso 1 1 d D
H4B H 0.790(5) 1.229(2) -0.076(3) 0.12(3) Uiso 1 1 d D
H4C H 0.636(3) 1.186(4) -0.123(2) 0.11(3) Uiso 1 1 d D
C5 C 0.8845(5) 1.0948(3) 0.1824(4) 0.0395(10) Uani 1 1 d U
C6 C 0.9308(7) 1.2250(4) 0.1169(6) 0.0624(16) Uani 1 1 d DU
H6 H 0.922(5) 1.268(3) 0.075(5) 0.067(19) Uiso 1 1 d D
C7 C 1.0443(7) 1.2009(4) 0.1851(6) 0.0636(16) Uani 1 1 d DU
H7 H 1.114(5) 1.232(3) 0.208(5) 0.07(2) Uiso 1 1 d D
C8 C 1.1281(6) 1.0768(4) 0.3103(5) 0.0545(13) Uani 1 1 d DU
C9 C 1.1315(13) 1.1291(6) 0.4158(7) 0.108(3) Uani 1 1 d DU
H9A H 1.148(7) 1.1884(16) 0.395(3) 0.15(4) Uiso 1 1 d D
H9B H 1.211(5) 1.104(3) 0.464(3) 0.15(4) Uiso 1 1 d D
H9C H 1.038(4) 1.119(4) 0.441(4) 0.20(6) Uiso 1 1 d D
C10 C 1.2720(8) 1.0800(9) 0.2622(9) 0.113(3) Uani 1 1 d DU
H10A H 1.252(4) 1.053(4) 0.190(3) 0.17(5) Uiso 1 1 d D
H10B H 1.337(3) 1.047(3) 0.314(3) 0.09(2) Uiso 1 1 d D
H10C H 1.299(8) 1.1405(18) 0.258(6) 0.17(5) Uiso 1 1 d D
C11 C 1.0937(8) 0.9837(5) 0.3338(7) 0.077(2) Uani 1 1 d DU
H11A H 1.004(3) 0.985(2) 0.367(4) 0.08(2) Uiso 1 1 d D
H11B H 1.173(3) 0.963(2) 0.386(3) 0.08(2) Uiso 1 1 d D
H11C H 1.088(5) 0.953(2) 0.264(2) 0.10(3) Uiso 1 1 d D

loop_
_atom_site_aniso_label
_atom_site_aniso_U_11
_atom_site_aniso_U_22
_atom_site_aniso_U_33
_atom_site_aniso_U_23
_atom_site_aniso_U_13
_atom_site_aniso_U_12
Au1 0.03172(10) 0.03595(11) 0.04545(12) 0.00316(8) 0.00377(7) -0.00103(7)
Br1 0.0481(3) 0.0545(3) 0.0856(4) 0.0232(3) 0.0044(3) -0.0110(3)
C1 0.044(3) 0.047(3) 0.062(3) 0.006(2) -0.002(2) 0.006(2)
N1 0.042(2) 0.036(2) 0.056(3) 0.0056(18) 0.0001(18) -0.0032(17)
Br2 0.0642(4) 0.0808(5) 0.0691(4) -0.0181(3) 0.0214(3) 0.0050(3)
C2 0.063(4) 0.094(5) 0.145(8) 0.056(5) -0.051(5) -0.029(4)
N2 0.037(2) 0.049(2) 0.051(3) -0.0029(18) 0.0021(18) -0.0070(17)
Br3 0.0668(4) 0.0595(4) 0.0648(4) -0.0149(3) 0.0169(3) 0.0012(3)
C3 0.076(5) 0.088(5) 0.113(7) -0.002(5) 0.001(5) 0.037(4)
C4 0.075(5) 0.126(7) 0.060(4) -0.002(4) -0.008(3) 0.005(5)
C5 0.033(2) 0.039(2) 0.046(3) -0.0049(19) 0.0063(19) -0.0034(18)
C6 0.066(4) 0.044(3) 0.075(4) 0.012(3) 0.002(3) -0.020(3)
C7 0.054(3) 0.059(3) 0.076(4) -0.001(3) 0.000(3) -0.028(3)
C8 0.041(3) 0.064(3) 0.056(3) -0.005(3) -0.003(2) -0.002(2)
C9 0.154(9) 0.098(6) 0.061(4) -0.021(4) -0.030(5) 0.015(6)
C10 0.042(4) 0.164(10) 0.132(9) 0.038(7) 0.012(4) 0.016(5)
C11 0.062(4) 0.075(4) 0.087(5) 0.013(4) -0.024(4) 0.004(3)

loop_
_atom_type_symbol
_atom_type_description
_atom_type_scat_dispersion_real
_atom_type_scat_dispersion_imag
_atom_type_scat_source
C C 0.0033 0.0016 'International Tables Vol C Tables 4.2.6.8 and 6.1.1.4'
H H 0.0000 0.0000 'International Tables Vol C Tables 4.2.6.8 and 6.1.1.4'
N N 0.0061 0.0033 'International Tables Vol C Tables 4.2.6.8 and 6.1.1.4'
Br Br -0.2901 2.4595 'International Tables Vol C Tables 4.2.6.8 and 6.1.1.4'
Au Au -2.0133 8.8022 'International Tables Vol C Tables 4.2.6.8 and 6.1.1.4'

loop_
_geom_angle_atom_site_label_1
_geom_angle_atom_site_label_2
_geom_angle_atom_site_label_3
_geom_angle
C5 Au1 Br3 90.69(14)
C5 Au1 Br2 87.16(14)
Br3 Au1 Br2 177.82(2)
C5 Au1 Br1 177.97(14)
Br3 Au1 Br1 91.32(2)
Br2 Au1 Br1 90.83(3)
C2 C1 N1 114.0(5)
C2 C1 C3 110.9(7)
N1 C1 C3 107.4(5)
C2 C1 C4 109.8(7)
N1 C1 C4 106.5(5)
C3 C1 C4 108.1(6)
C5 N1 C6 108.1(4)
C5 N1 C1 132.5(4)
C6 N1 C1 119.4(4)
C5 N2 C7 107.5(5)
C5 N2 C8 131.9(4)
C7 N2 C8 120.5(4)
N2 C5 N1 107.9(4)
N2 C5 Au1 126.5(4)
N1 C5 Au1 125.4(3)
C7 C6 N1 107.6(5)
C6 C7 N2 108.8(5)
C11 C8 N2 113.6(4)
C11 C8 C9 109.3(7)
N2 C8 C9 106.6(5)
C11 C8 C10 108.7(7)
N2 C8 C10 106.5(6)
C9 C8 C10 112.1(8)

loop_
_geom_bond_atom_site_label_1
_geom_bond_atom_site_label_2
_geom_bond_distance
Au1 C5 2.016(5)
Au1 Br3 2.4209(6)
Au1 Br2 2.4238(6)
Au1 Br1 2.4403(6)
C1 C2 1.482(9)
C1 N1 1.506(7)
C1 C3 1.510(9)
C1 C4 1.531(9)
N1 C5 1.351(6)
N1 C6 1.388(7)
N2 C5 1.349(6)
N2 C7 1.386(7)
N2 C8 1.504(7)
C6 C7 1.316(9)
C8 C11 1.502(9)
C8 C9 1.512(9)
C8 C10 1.522(10)

loop_
_geom_torsion_atom_site_label_1
_geom_torsion_atom_site_label_2
_geom_torsion_atom_site_label_3
_geom_torsion_atom_site_label_4
_geom_torsion
C2 C1 N1 C5 1.0(10)
C3 C1 N1 C5 124.2(7)
C4 C1 N1 C5 -120.2(7)
C2 C1 N1 C6 -180.0(7)
C3 C1 N1 C6 -56.7(7)
C4 C1 N1 C6 58.9(7)
C7 N2 C5 N1 1.0(6)
C8 N2 C5 N1 178.0(5)
C7 N2 C5 Au1 -174.3(4)
C8 N2 C5 Au1 2.7(8)
C6 N1 C5 N2 -1.1(6)
C1 N1 C5 N2 178.0(5)
C6 N1 C5 Au1 174.2(4)
C1 N1 C5 Au1 -6.7(8)
Br3 Au1 C5 N2 -93.2(4)
Br2 Au1 C5 N2 87.2(4)
Br1 Au1 C5 N2 94(4)
Br3 Au1 C5 N1 92.3(4)
Br2 Au1 C5 N1 -87.3(4)
Br1 Au1 C5 N1 -81(4)
C5 N1 C6 C7 0.8(7)
C1 N1 C6 C7 -178.4(5)
N1 C6 C7 N2 -0.2(8)
C5 N2 C7 C6 -0.5(7)
C8 N2 C7 C6 -177.9(5)
C5 N2 C8 C11 12.2(9)
C7 N2 C8 C11 -171.2(6)
C5 N2 C8 C9 -108.3(8)
C7 N2 C8 C9 68.3(8)
C5 N2 C8 C10 131.8(8)
C7 N2 C8 C10 -51.6(8)
